data_4333234
loop_
_publ_author_name
'Bulak, Ece'
'Leboschka, Markus'
'Schwederski, Brigitte'
'Sarper, Orkan'
'Varnali, Tereza'
'Fiedler, Jan'
'Lissner, Falk'
'Schleid, Thomas'
'Kaim, Wolfgang'

_publ_section_title
;
 Reversibly reducible cis-dichloroplatinum(II) and
 cis-dichloropalladium(II) complexes of bis(1-methylimidazol-2-yl)glyoxal.
;
_journal_issue 14
_journal_name_full 'Inorganic chemistry'
_journal_page_first 5562
_journal_page_last 5566
_journal_paper_doi 10.1021/ic070185b
_journal_volume 46
_journal_year 2007
_chemical_formula_sum 'C10 H10 Cl2 N4 O2 Pt'
_chemical_formula_weight 484.21
_chemical_name_systematic
; 
 ? 
;
_space_group_IT_number 82
_symmetry_cell_setting tetragonal
_symmetry_space_group_name_Hall 'I -4'
_symmetry_space_group_name_H-M 'I -4'
_atom_sites_solution_hydrogens geom
_atom_sites_solution_primary direct
_atom_sites_solution_secondary difmap
_audit_creation_method SHELXL-97
_cell_angle_alpha 90.00
_cell_angle_beta 90.00
_cell_angle_gamma 90.00
_cell_formula_units_Z 8
_cell_length_a 17.4566(6)
_cell_length_b 17.4566(6)
_cell_length_c 9.0567(3)
_cell_measurement_reflns_used 23934
_cell_measurement_temperature 100(2)
_cell_measurement_theta_max 28.283
_cell_measurement_theta_min 1.018
_cell_volume 2759.87(16)
_computing_cell_refinement
;
'HKL Scalepack (Otwinowski & Minor 1997)'
;
_computing_data_collection
;
'Collect (Nonius BV, 1997-2000)'
;
_computing_data_reduction
;
'HKL Denzo and Scalepack (Otwinowski & Minor 1997)'
;
_computing_structure_refinement 'SHELXL-97 (Sheldrick, 1997)'
_computing_structure_solution 'SHELXS-97 (Sheldrick, 1997)'
_diffrn_ambient_temperature 100(2)
_diffrn_detector_area_resol_mean 9
_diffrn_measured_fraction_theta_full 0.997
_diffrn_measured_fraction_theta_max 0.997
_diffrn_measurement_device_type
;
   'Kappa CCD (Nonius)'
;
_diffrn_measurement_method CCD
_diffrn_radiation_monochromator graphite
_diffrn_radiation_source 'fine-focus sealed tube'
_diffrn_radiation_type MoK\a
_diffrn_radiation_wavelength 0.71069
_diffrn_reflns_av_R_equivalents 0.0594
_diffrn_reflns_av_sigmaI/netI 0.0410
_diffrn_reflns_limit_h_max 22
_diffrn_reflns_limit_h_min -23
_diffrn_reflns_limit_k_max 23
_diffrn_reflns_limit_k_min -23
_diffrn_reflns_limit_l_max 12
_diffrn_reflns_limit_l_min -10
_diffrn_reflns_number 14292
_diffrn_reflns_theta_full 28.29
_diffrn_reflns_theta_max 28.29
_diffrn_reflns_theta_min 3.30
_exptl_absorpt_coefficient_mu 10.557
_exptl_absorpt_correction_type numerical
_exptl_absorpt_process_details 'X-Shape (Stoe & Cie, 1998)'
_exptl_crystal_colour yellow
_exptl_crystal_density_diffrn 2.331
_exptl_crystal_density_method 'not measured'
_exptl_crystal_description platelet
_exptl_crystal_F_000 1808
_exptl_crystal_size_max 0.10
_exptl_crystal_size_mid 0.10
_exptl_crystal_size_min 0.05
_refine_diff_density_max 1.849
_refine_diff_density_min -1.665
_refine_diff_density_rms 0.154
_refine_ls_abs_structure_details 'Flack H D (1983), Acta Cryst. A39, 876-881'
_refine_ls_abs_structure_Flack -0.026(10)
_refine_ls_extinction_coef 0.00029(4)
_refine_ls_extinction_expression Fc^*^=kFc[1+0.001xFc^2^\l^3^/sin(2\q)]^-1/4^
_refine_ls_extinction_method SHELXL
_refine_ls_goodness_of_fit_ref 1.059
_refine_ls_hydrogen_treatment mixed
_refine_ls_matrix_type full
_refine_ls_number_parameters 175
_refine_ls_number_reflns 3409
_refine_ls_number_restraints 0
_refine_ls_restrained_S_all 1.059
_refine_ls_R_factor_all 0.0348
_refine_ls_R_factor_gt 0.0312
_refine_ls_shift/su_max 0.001
_refine_ls_shift/su_mean 0.000
_refine_ls_structure_factor_coef Fsqd
_refine_ls_weighting_details 'calc w=1/[\s^2^(Fo^2^)+(0.0000P)^2^+34.4517P] where P=(Fo^2^+2Fc^2^)/3'
_refine_ls_weighting_scheme calc
_refine_ls_wR_factor_gt 0.0601
_refine_ls_wR_factor_ref 0.0617
_reflns_number_gt 3236
_reflns_number_total 3409
_reflns_threshold_expression >2sigma(I)
_cod_data_source_file ic070185bsup1.cif
_cod_data_source_block c:\crystal\x-red\ebokt05
_cod_depositor_comments 'Adding full bibliography for 4333234.cif.'
_cod_original_sg_symbol_H-M I-4
_cod_database_code 4333234

loop_
_symmetry_equiv_pos_as_xyz
'x, y, z'
'-x, -y, z'
'y, -x, -z'
'-y, x, -z'
'x+1/2, y+1/2, z+1/2'
'-x+1/2, -y+1/2, z+1/2'
'y+1/2, -x+1/2, -z+1/2'
'-y+1/2, x+1/2, -z+1/2'

loop_
_atom_site_label
_atom_site_type_symbol
_atom_site_fract_x
_atom_site_fract_y
_atom_site_fract_z
_atom_site_U_iso_or_equiv
_atom_site_adp_type
_atom_site_occupancy
_atom_site_symmetry_multiplicity
_atom_site_calc_flag
_atom_site_refinement_flags
Pt Pt 0.841005(13) 0.201740(13) 0.76326(2) 0.01960(8) Uani 1 1 d .
Cl1 Cl 0.90542(10) 0.28716(11) 0.6157(2) 0.0254(4) Uani 1 1 d .
Cl2 Cl 0.92715(10) 0.10676(9) 0.7078(2) 0.0281(4) Uani 1 1 d .
O1 O 0.6056(4) 0.0914(4) 0.7449(12) 0.074(2) Uani 1 1 d .
O2 O 0.6029(3) 0.2298(4) 0.6341(7) 0.0409(15) Uani 1 1 d .
N1 N 0.7862(4) 0.1280(3) 0.8958(7) 0.0218(12) Uani 1 1 d .
N2 N 0.6997(4) 0.0523(4) 0.9943(7) 0.0294(14) Uani 1 1 d .
N3 N 0.7665(3) 0.2838(3) 0.8233(6) 0.0206(12) Uani 1 1 d .
N4 N 0.6583(3) 0.3472(3) 0.8397(7) 0.0234(13) Uani 1 1 d .
C1 C 0.7126(4) 0.1079(4) 0.8911(8) 0.0233(14) Uani 1 1 d .
C2 C 0.7674(5) 0.0379(4) 1.0613(8) 0.0334(19) Uani 1 1 d .
H2A H 0.7755 0.0024 1.1361 0.040 Uiso 1 1 calc R
C3 C 0.8210(5) 0.0839(4) 1.0012(8) 0.0284(17) Uani 1 1 d .
H3A H 0.8726 0.0854 1.0268 0.034 Uiso 1 1 calc R
C4 C 0.6260(5) 0.0177(5) 1.0318(10) 0.0360(19) Uani 1 1 d .
H4C H 0.6310 -0.0110 1.1217 0.043 Uiso 1 1 calc R
H4B H 0.6103 -0.0159 0.9536 0.043 Uiso 1 1 calc R
H4A H 0.5884 0.0573 1.0447 0.043 Uiso 1 1 calc R
C5 C 0.6548(4) 0.1344(4) 0.7858(10) 0.0329(18) Uani 1 1 d .
C6 C 0.6912(4) 0.2813(4) 0.7985(8) 0.0242(15) Uani 1 1 d .
C7 C 0.7141(4) 0.3937(4) 0.8930(8) 0.0263(16) Uani 1 1 d .
H7A H 0.7077 0.4429 0.9308 0.032 Uiso 1 1 calc R
C8 C 0.7816(4) 0.3542(4) 0.8804(8) 0.0233(14) Uani 1 1 d .
H8A H 0.8298 0.3725 0.9066 0.028 Uiso 1 1 calc R
C9 C 0.5768(4) 0.3660(5) 0.8306(9) 0.0319(17) Uani 1 1 d .
H9C H 0.5698 0.4197 0.8493 0.038 Uiso 1 1 calc R
H9B H 0.5491 0.3368 0.9029 0.038 Uiso 1 1 calc R
H9A H 0.5581 0.3538 0.7338 0.038 Uiso 1 1 calc R
C10 C 0.6498(4) 0.2173(4) 0.7299(9) 0.0273(14) Uani 1 1 d .

loop_
_atom_site_aniso_label
_atom_site_aniso_U_11
_atom_site_aniso_U_22
_atom_site_aniso_U_33
_atom_site_aniso_U_23
_atom_site_aniso_U_13
_atom_site_aniso_U_12
Pt 0.01818(13) 0.01938(13) 0.02123(11) -0.00182(11) -0.00194(10) 0.00252(10)
Cl1 0.0206(8) 0.0231(9) 0.0327(9) 0.0014(7) 0.0016(7) -0.0018(7)
Cl2 0.0250(8) 0.0206(7) 0.0387(10) -0.0061(7) 0.0033(7) 0.0042(6)
O1 0.078(5) 0.041(3) 0.102(6) 0.021(5) -0.047(6) -0.030(3)
O2 0.038(3) 0.039(4) 0.045(4) 0.008(3) -0.017(3) -0.002(3)
N1 0.025(3) 0.019(3) 0.021(3) 0.002(2) 0.000(2) 0.002(2)
N2 0.041(4) 0.018(3) 0.030(3) 0.002(3) 0.007(3) 0.001(3)
N3 0.019(3) 0.021(3) 0.021(3) 0.005(2) -0.003(2) -0.002(2)
N4 0.021(3) 0.024(3) 0.025(3) 0.009(2) 0.004(2) 0.008(2)
C1 0.028(4) 0.017(3) 0.025(3) 0.001(3) 0.002(3) -0.004(3)
C2 0.058(6) 0.018(4) 0.024(4) 0.004(3) -0.007(4) 0.006(4)
C3 0.042(5) 0.023(4) 0.020(3) 0.005(3) -0.007(3) 0.008(3)
C4 0.042(5) 0.022(4) 0.043(5) 0.000(3) 0.018(4) -0.002(3)
C5 0.025(3) 0.021(3) 0.053(5) 0.009(3) -0.010(4) -0.008(3)
C6 0.021(3) 0.021(3) 0.030(4) 0.008(3) 0.001(3) 0.001(3)
C7 0.025(4) 0.027(4) 0.026(4) -0.002(3) 0.004(3) 0.000(3)
C8 0.020(3) 0.019(3) 0.030(4) -0.001(3) 0.002(3) 0.001(3)
C9 0.024(4) 0.037(4) 0.035(4) 0.012(3) 0.004(3) 0.002(3)
C10 0.025(3) 0.030(3) 0.027(4) 0.006(3) -0.007(3) 0.000(3)

loop_
_atom_type_symbol
_atom_type_description
_atom_type_scat_dispersion_real
_atom_type_scat_dispersion_imag
_atom_type_scat_source
Pt Pt -1.7033 8.3905 'International Tables Vol C Tables 4.2.6.8 and 6.1.1.4'
Cl Cl 0.1484 0.1585 'International Tables Vol C Tables 4.2.6.8 and 6.1.1.4'
O O 0.0106 0.0060 'International Tables Vol C Tables 4.2.6.8 and 6.1.1.4'
N N 0.0061 0.0033 'International Tables Vol C Tables 4.2.6.8 and 6.1.1.4'
C C 0.0033 0.0016 'International Tables Vol C Tables 4.2.6.8 and 6.1.1.4'
H H 0.0000 0.0000 'International Tables Vol C Tables 4.2.6.8 and 6.1.1.4'

loop_
_geom_angle_atom_site_label_1
_geom_angle_atom_site_label_2
_geom_angle_atom_site_label_3
_geom_angle
N1 Pt N3 89.2(2)
N1 Pt Cl2 88.86(17)
N3 Pt Cl2 176.94(18)
N1 Pt Cl1 178.73(19)
N3 Pt Cl1 90.68(17)
Cl2 Pt Cl1 91.20(6)
C1 N1 C3 107.5(6)
C1 N1 Pt 127.7(5)
C3 N1 Pt 124.6(5)
C2 N2 C1 107.1(7)
C2 N2 C4 126.1(7)
C1 N2 C4 126.7(7)
C6 N3 C8 106.5(6)
C6 N3 Pt 124.7(5)
C8 N3 Pt 128.4(5)
C6 N4 C7 107.8(6)
C6 N4 C9 126.5(7)
C7 N4 C9 125.7(6)
N1 C1 N2 109.0(7)
N1 C1 C5 127.0(6)
N2 C1 C5 123.8(7)
C3 C2 N2 108.4(7)
C2 C3 N1 107.9(7)
O1 C5 C1 119.8(7)
O1 C5 C10 116.6(7)
C1 C5 C10 123.5(6)
N3 C6 N4 110.4(7)
N3 C6 C10 125.4(6)
N4 C6 C10 124.1(6)
N4 C7 C8 106.6(7)
N3 C8 C7 108.7(6)
O2 C10 C6 119.8(7)
O2 C10 C5 116.4(6)
C6 C10 C5 123.3(6)

loop_
_geom_bond_atom_site_label_1
_geom_bond_atom_site_label_2
_geom_bond_distance
Pt N1 2.003(6)
Pt N3 2.009(6)
Pt Cl2 2.2942(16)
Pt Cl1 2.2966(18)
O1 C5 1.199(9)
O2 C10 1.213(9)
N1 C1 1.333(10)
N1 C3 1.369(9)
N2 C2 1.352(11)
N2 C1 1.366(9)
N2 C4 1.460(10)
N3 C6 1.334(9)
N3 C8 1.360(9)
N4 C6 1.338(9)
N4 C7 1.358(10)
N4 C9 1.462(9)
C1 C5 1.463(10)
C2 C3 1.348(12)
C5 C10 1.536(9)
C6 C10 1.469(10)
C7 C8 1.371(10)

loop_
_geom_torsion_atom_site_label_1
_geom_torsion_atom_site_label_2
_geom_torsion_atom_site_label_3
_geom_torsion_atom_site_label_4
_geom_torsion
N3 Pt N1 C1 58.0(6)
Cl2 Pt N1 C1 -124.3(6)
Cl1 Pt N1 C1 143(8)
N3 Pt N1 C3 -128.0(6)
Cl2 Pt N1 C3 49.6(6)
Cl1 Pt N1 C3 -43(9)
N1 Pt N3 C6 -62.3(6)
Cl2 Pt N3 C6 -113(3)
Cl1 Pt N3 C6 119.0(6)
N1 Pt N3 C8 125.4(6)
Cl2 Pt N3 C8 75(3)
Cl1 Pt N3 C8 -53.3(6)
C3 N1 C1 N2 1.0(8)
Pt N1 C1 N2 175.8(5)
C3 N1 C1 C5 -173.7(7)
Pt N1 C1 C5 1.0(11)
C2 N2 C1 N1 -0.8(8)
C4 N2 C1 N1 175.9(7)
C2 N2 C1 C5 174.2(7)
C4 N2 C1 C5 -9.1(12)
C1 N2 C2 C3 0.2(9)
C4 N2 C2 C3 -176.6(7)
N2 C2 C3 N1 0.5(9)
C1 N1 C3 C2 -0.9(8)
Pt N1 C3 C2 -175.9(5)
N1 C1 C5 O1 144.7(10)
N2 C1 C5 O1 -29.4(13)
N1 C1 C5 C10 -39.3(12)
N2 C1 C5 C10 146.7(7)
C8 N3 C6 N4 -0.8(8)
Pt N3 C6 N4 -174.5(4)
C8 N3 C6 C10 176.7(7)
Pt N3 C6 C10 3.0(10)
C7 N4 C6 N3 -0.1(8)
C9 N4 C6 N3 -179.6(6)
C7 N4 C6 C10 -177.6(7)
C9 N4 C6 C10 2.9(11)
C6 N4 C7 C8 0.9(8)
C9 N4 C7 C8 -179.6(6)
C6 N3 C8 C7 1.4(8)
Pt N3 C8 C7 174.8(5)
N4 C7 C8 N3 -1.4(8)
N3 C6 C10 O2 -134.0(8)
N4 C6 C10 O2 43.1(11)
N3 C6 C10 C5 54.0(11)
N4 C6 C10 C5 -128.9(8)
O1 C5 C10 O2 -9.5(13)
C1 C5 C10 O2 174.4(8)
O1 C5 C10 C6 162.8(9)
C1 C5 C10 C6 -13.4(12)
